data_7016659
loop_
_publ_author_name
'Molon, Mariusz'
'Bollermann, Timo'
'Gemel, Christian'
'Schaumann, Julian'
'Fischer, Roland A.'

_publ_section_title
;
 Mixed phosphine and group-13 metal ligator complexes
 [(PR(3))(a)M(ECp*)(b)] (M = Mo, Ni; E = Ga, Al; R = C(6)H(5),
 cyclo-C(6)H(11), CH(3)).
;
_journal_issue 40
_journal_name_full 'Dalton transactions (Cambridge, England : 2003)'
_journal_page_first 10769
_journal_page_last 10774
_journal_paper_doi 10.1039/c1dt10583c
_journal_volume 40
_journal_year 2011
_chemical_formula_moiety 'C36 H30 Ga2 Ni P2, 2(C10 H15)'
_chemical_formula_sum 'C56 H60 Ga2 Ni P2'
_chemical_formula_weight 993.13
_chemical_name_systematic
;
?
;
_space_group_IT_number 14
_space_group_name_Hall '-P 2ybc'
_symmetry_cell_setting monoclinic
_symmetry_space_group_name_Hall '-P 2ybc'
_symmetry_space_group_name_H-M 'P 1 21/c 1'
_atom_sites_solution_hydrogens geom
_atom_sites_solution_primary direct
_atom_sites_solution_secondary difmap
_audit_creation_method SHELXL-97
_cell_angle_alpha 90.00
_cell_angle_beta 101.783(6)
_cell_angle_gamma 90.00
_cell_formula_units_Z 4
_cell_length_a 16.5596(10)
_cell_length_b 15.2068(8)
_cell_length_c 23.3095(15)
_cell_measurement_reflns_used 200
_cell_measurement_temperature 113(2)
_cell_measurement_theta_max 25.00
_cell_measurement_theta_min 2.85
_cell_volume 5746.1(6)
_computing_cell_refinement 'CrysAlis RED 1.171.13, Oxford Diffraction'
_computing_data_collection 'CrysAlis CCD 1.171.13, Oxford Diffraction'
_computing_data_reduction 'CrysAlis RED 1.171.13, Oxford Diffraction'
_computing_molecular_graphics SHELXL-97
_computing_publication_material SHELXL-97
_computing_structure_refinement 'SHELXL-97 (Sheldrick, 1997)'
_computing_structure_solution 'SHELXS-97 (Sheldrick, 1990)'
_diffrn_ambient_temperature 113(2)
_diffrn_measured_fraction_theta_full 0.998
_diffrn_measured_fraction_theta_max 0.998
_diffrn_measurement_device_type 'Sapphire2-CCD, Oxford Diffraction'
_diffrn_measurement_method '560 images at 1.0 deg. in \w and 25 sec.'
_diffrn_radiation_monochromator graphite
_diffrn_radiation_source 'Enhance (Mo) X-ray Source'
_diffrn_radiation_type MoK\a
_diffrn_radiation_wavelength 0.71073
_diffrn_reflns_av_R_equivalents 0.1143
_diffrn_reflns_av_sigmaI/netI 0.2236
_diffrn_reflns_limit_h_max 15
_diffrn_reflns_limit_h_min -19
_diffrn_reflns_limit_k_max 18
_diffrn_reflns_limit_k_min -12
_diffrn_reflns_limit_l_max 24
_diffrn_reflns_limit_l_min -27
_diffrn_reflns_number 21121
_diffrn_reflns_theta_full 25.00
_diffrn_reflns_theta_max 25.00
_diffrn_reflns_theta_min 2.85
_exptl_absorpt_coefficient_mu 1.342
_exptl_absorpt_correction_T_max 0.9737
_exptl_absorpt_correction_T_min 0.7752
_exptl_absorpt_correction_type empirical
_exptl_absorpt_process_details sadabs
_exptl_crystal_colour yellow
_exptl_crystal_density_diffrn 1.148
_exptl_crystal_density_method 'not measured'
_exptl_crystal_description plate
_exptl_crystal_F_000 2064
_exptl_crystal_size_max 0.20
_exptl_crystal_size_mid 0.20
_exptl_crystal_size_min 0.02
_platon_squeeze_details
;
;
_refine_diff_density_max 0.723
_refine_diff_density_min -0.811
_refine_diff_density_rms 0.131
_refine_ls_extinction_method none
_refine_ls_goodness_of_fit_ref 0.919
_refine_ls_hydrogen_treatment constr
_refine_ls_matrix_type full
_refine_ls_number_parameters 550
_refine_ls_number_reflns 10110
_refine_ls_number_restraints 66
_refine_ls_restrained_S_all 0.916
_refine_ls_R_factor_all 0.1575
_refine_ls_R_factor_gt 0.0844
_refine_ls_shift/su_max 0.000
_refine_ls_shift/su_mean 0.000
_refine_ls_structure_factor_coef Fsqd
_refine_ls_weighting_details 'calc w=1/[\s^2^(Fo^2^)+(0.0660P)^2^+0.0000P] where P=(Fo^2^+2Fc^2^)/3'
_refine_ls_weighting_scheme calc
_refine_ls_wR_factor_gt 0.1697
_refine_ls_wR_factor_ref 0.1975
_reflns_number_gt 4900
_reflns_number_total 10110
_reflns_threshold_expression >2sigma(I)
_cod_data_source_file c1dt10583c.txt
_cod_data_source_block Ni(GaCpstar)2(PPh3)2
_cod_original_sg_symbol_H-M 'P 21/c'
_cod_database_code 7016659

loop_
_symmetry_equiv_pos_as_xyz
'x, y, z'
'-x, y+1/2, -z+1/2'
'-x, -y, -z'
'x, -y-1/2, z-1/2'

loop_
_atom_site_label
_atom_site_type_symbol
_atom_site_fract_x
_atom_site_fract_y
_atom_site_fract_z
_atom_site_U_iso_or_equiv
_atom_site_adp_type
_atom_site_occupancy
_atom_site_symmetry_multiplicity
_atom_site_calc_flag
_atom_site_refinement_flags
Ni1 Ni 0.22866(6) 0.23576(7) 0.34558(5) 0.0186(3) Uani 1 1 d .
Ga1 Ga 0.19937(6) 0.12979(6) 0.40549(4) 0.0221(3) Uani 1 1 d .
Ga2 Ga 0.31372(5) 0.16937(6) 0.29476(4) 0.0238(3) Uani 1 1 d .
P1 P 0.30363(13) 0.32534(15) 0.40406(10) 0.0205(5) Uani 1 1 d .
P2 P 0.11953(12) 0.27212(14) 0.28405(9) 0.0172(5) Uani 1 1 d .
C1 C 0.2348(5) -0.0031(6) 0.4549(4) 0.0270(10) Uani 1 1 d U
C2 C 0.2314(5) 0.0605(6) 0.4992(4) 0.0272(10) Uani 1 1 d U
C3 C 0.1494(5) 0.0901(6) 0.4910(4) 0.0271(10) Uani 1 1 d U
C4 C 0.1016(5) 0.0464(5) 0.4437(4) 0.0268(10) Uani 1 1 d U
C5 C 0.1540(5) -0.0128(5) 0.4190(4) 0.0270(10) Uani 1 1 d U
C6 C 0.3097(5) -0.0519(6) 0.4456(4) 0.038(3) Uani 1 1 d .
H6A H 0.3164 -0.1057 0.4692 0.057 Uiso 1 1 calc R
H6B H 0.3586 -0.0146 0.4574 0.057 Uiso 1 1 calc R
H6C H 0.3032 -0.0673 0.4041 0.057 Uiso 1 1 calc R
C7 C 0.3004(6) 0.0894(7) 0.5462(4) 0.046(3) Uani 1 1 d .
H7A H 0.3026 0.0524 0.5810 0.069 Uiso 1 1 calc R
H7B H 0.2920 0.1508 0.5563 0.069 Uiso 1 1 calc R
H7C H 0.3525 0.0841 0.5327 0.069 Uiso 1 1 calc R
C8 C 0.1165(7) 0.1543(7) 0.5304(5) 0.053(3) Uani 1 1 d .
H8A H 0.0997 0.1220 0.5624 0.079 Uiso 1 1 calc R
H8B H 0.0688 0.1855 0.5076 0.079 Uiso 1 1 calc R
H8C H 0.1596 0.1967 0.5466 0.079 Uiso 1 1 calc R
C9 C 0.0084(6) 0.0564(6) 0.4196(5) 0.048(3) Uani 1 1 d .
H9A H -0.0219 0.0167 0.4407 0.072 Uiso 1 1 calc R
H9B H -0.0041 0.0416 0.3777 0.072 Uiso 1 1 calc R
H9C H -0.0082 0.1172 0.4248 0.072 Uiso 1 1 calc R
C10 C 0.1267(6) -0.0709(5) 0.3668(4) 0.037(3) Uani 1 1 d .
H10A H 0.1098 -0.1281 0.3796 0.056 Uiso 1 1 calc R
H10B H 0.1723 -0.0789 0.3464 0.056 Uiso 1 1 calc R
H10C H 0.0799 -0.0435 0.3402 0.056 Uiso 1 1 calc R
C11 C 0.3668(5) 0.0563(6) 0.2464(4) 0.0283(10) Uani 1 1 d U
C12 C 0.4322(5) 0.0851(6) 0.2930(4) 0.0284(10) Uani 1 1 d U
C13 C 0.4548(5) 0.1719(6) 0.2821(4) 0.0281(10) Uani 1 1 d U
C14 C 0.4016(5) 0.2002(6) 0.2295(4) 0.0280(10) Uani 1 1 d U
C15 C 0.3482(5) 0.1250(6) 0.2066(4) 0.0282(10) Uani 1 1 d U
C16 C 0.3301(7) -0.0314(6) 0.2424(5) 0.054(3) Uani 1 1 d .
H16A H 0.3603 -0.0702 0.2206 0.081 Uiso 1 1 calc R
H16B H 0.2723 -0.0280 0.2221 0.081 Uiso 1 1 calc R
H16C H 0.3333 -0.0551 0.2819 0.081 Uiso 1 1 calc R
C17 C 0.4764(6) 0.0251(7) 0.3429(4) 0.050(3) Uani 1 1 d .
H17A H 0.5240 -0.0028 0.3313 0.075 Uiso 1 1 calc R
H17B H 0.4382 -0.0204 0.3508 0.075 Uiso 1 1 calc R
H17C H 0.4953 0.0602 0.3783 0.075 Uiso 1 1 calc R
C18 C 0.5206(6) 0.2281(8) 0.3195(5) 0.056(3) Uani 1 1 d .
H18A H 0.5732 0.2194 0.3072 0.085 Uiso 1 1 calc R
H18B H 0.5265 0.2112 0.3607 0.085 Uiso 1 1 calc R
H18C H 0.5046 0.2902 0.3148 0.085 Uiso 1 1 calc R
C19 C 0.4028(6) 0.2867(5) 0.1996(4) 0.039(3) Uani 1 1 d .
H19A H 0.4437 0.2852 0.1746 0.058 Uiso 1 1 calc R
H19B H 0.4174 0.3331 0.2291 0.058 Uiso 1 1 calc R
H19C H 0.3482 0.2988 0.1756 0.058 Uiso 1 1 calc R
C20 C 0.2849(5) 0.1267(7) 0.1499(4) 0.041(3) Uani 1 1 d .
H20A H 0.3103 0.1062 0.1178 0.061 Uiso 1 1 calc R
H20B H 0.2646 0.1869 0.1418 0.061 Uiso 1 1 calc R
H20C H 0.2388 0.0880 0.1532 0.061 Uiso 1 1 calc R
C21 C 0.3813(5) 0.2792(5) 0.4641(4) 0.021(2) Uani 1 1 d .
C22 C 0.4052(5) 0.3180(5) 0.5200(4) 0.029(2) Uani 1 1 d .
H22A H 0.3786 0.3700 0.5290 0.034 Uiso 1 1 calc R
C23 C 0.4673(5) 0.2806(6) 0.5618(4) 0.026(2) Uani 1 1 d .
H23A H 0.4816 0.3067 0.5995 0.031 Uiso 1 1 calc R
C24 C 0.5086(5) 0.2069(5) 0.5500(4) 0.025(2) Uani 1 1 d .
H24A H 0.5518 0.1833 0.5792 0.030 Uiso 1 1 calc R
C25 C 0.4881(5) 0.1681(6) 0.4975(4) 0.037(2) Uani 1 1 d .
H25A H 0.5161 0.1163 0.4896 0.045 Uiso 1 1 calc R
C26 C 0.4256(5) 0.2038(5) 0.4541(4) 0.023(2) Uani 1 1 d .
H26A H 0.4128 0.1763 0.4167 0.028 Uiso 1 1 calc R
C27 C 0.3650(5) 0.4046(5) 0.3720(4) 0.020(2) Uani 1 1 d .
C28 C 0.4387(5) 0.4412(5) 0.4026(4) 0.026(2) Uani 1 1 d .
H28A H 0.4574 0.4279 0.4430 0.032 Uiso 1 1 calc R
C29 C 0.4856(5) 0.4973(5) 0.3744(4) 0.026(2) Uani 1 1 d .
H29A H 0.5366 0.5200 0.3953 0.032 Uiso 1 1 calc R
C30 C 0.4575(5) 0.5195(6) 0.3164(4) 0.032(2) Uani 1 1 d .
H30A H 0.4877 0.5594 0.2975 0.038 Uiso 1 1 calc R
C31 C 0.3866(5) 0.4836(5) 0.2869(4) 0.027(2) Uani 1 1 d .
H31A H 0.3678 0.4977 0.2467 0.032 Uiso 1 1 calc R
C32 C 0.3403(6) 0.4265(6) 0.3138(4) 0.028(2) Uani 1 1 d .
H32A H 0.2908 0.4022 0.2916 0.033 Uiso 1 1 calc R
C33 C 0.2424(5) 0.3956(5) 0.4430(4) 0.0190(19) Uani 1 1 d .
C34 C 0.2097(5) 0.3605(6) 0.4887(4) 0.024(2) Uani 1 1 d .
H34A H 0.2247 0.3026 0.5020 0.029 Uiso 1 1 calc R
C35 C 0.1569(5) 0.4070(6) 0.5145(4) 0.027(2) Uani 1 1 d .
H35A H 0.1354 0.3813 0.5454 0.033 Uiso 1 1 calc R
C36 C 0.1348(5) 0.4897(7) 0.4967(4) 0.037(3) Uani 1 1 d .
H36A H 0.0996 0.5228 0.5160 0.044 Uiso 1 1 calc R
C37 C 0.1628(6) 0.5253(6) 0.4512(5) 0.044(3) Uani 1 1 d .
H37A H 0.1464 0.5830 0.4381 0.053 Uiso 1 1 calc R
C38 C 0.2170(5) 0.4767(6) 0.4228(4) 0.036(3) Uani 1 1 d .
H38A H 0.2350 0.5008 0.3900 0.044 Uiso 1 1 calc R
C39 C 0.1264(5) 0.3777(6) 0.2467(4) 0.022(2) Uani 1 1 d .
C40 C 0.1686(5) 0.3874(6) 0.2014(4) 0.025(2) Uani 1 1 d .
H40A H 0.1863 0.3361 0.1842 0.030 Uiso 1 1 calc R
C41 C 0.1860(5) 0.4685(6) 0.1803(4) 0.027(2) Uani 1 1 d .
H41A H 0.2151 0.4728 0.1492 0.032 Uiso 1 1 calc R
C42 C 0.1604(5) 0.5433(6) 0.2049(4) 0.030(2) Uani 1 1 d .
H42A H 0.1720 0.5996 0.1908 0.036 Uiso 1 1 calc R
C43 C 0.1178(5) 0.5368(5) 0.2501(4) 0.030(2) Uani 1 1 d .
H43A H 0.0997 0.5884 0.2666 0.035 Uiso 1 1 calc R
C44 C 0.1020(5) 0.4557(5) 0.2707(4) 0.025(2) Uani 1 1 d .
H44A H 0.0737 0.4520 0.3023 0.029 Uiso 1 1 calc R
C45 C 0.0829(5) 0.1964(5) 0.2217(3) 0.0187(19) Uani 1 1 d .
C46 C 0.0981(5) 0.1094(5) 0.2299(4) 0.022(2) Uani 1 1 d .
H46A H 0.1269 0.0900 0.2673 0.027 Uiso 1 1 calc R
C47 C 0.0735(5) 0.0472(5) 0.1861(4) 0.022(2) Uani 1 1 d .
H47A H 0.0841 -0.0137 0.1933 0.026 Uiso 1 1 calc R
C48 C 0.0324(5) 0.0773(6) 0.1308(4) 0.028(2) Uani 1 1 d .
H48A H 0.0159 0.0368 0.0996 0.033 Uiso 1 1 calc R
C49 C 0.0163(5) 0.1649(6) 0.1220(4) 0.027(2) Uani 1 1 d .
H49A H -0.0134 0.1838 0.0848 0.033 Uiso 1 1 calc R
C50 C 0.0418(5) 0.2276(6) 0.1656(4) 0.027(2) Uani 1 1 d .
H50A H 0.0321 0.2886 0.1582 0.032 Uiso 1 1 calc R
C51 C 0.0227(5) 0.2875(5) 0.3111(3) 0.0159(18) Uani 1 1 d U
C52 C -0.0552(5) 0.2829(5) 0.2767(4) 0.023(2) Uani 1 1 d .
H52A H -0.0616 0.2706 0.2361 0.028 Uiso 1 1 calc R
C53 C -0.1250(5) 0.2959(5) 0.3004(4) 0.028(2) Uani 1 1 d .
H53A H -0.1784 0.2914 0.2761 0.033 Uiso 1 1 calc R
C54 C -0.1164(5) 0.3155(5) 0.3595(4) 0.028(2) Uani 1 1 d .
H54A H -0.1638 0.3241 0.3760 0.034 Uiso 1 1 calc R
C55 C -0.0383(5) 0.3222(6) 0.3942(4) 0.029(2) Uani 1 1 d .
H55A H -0.0322 0.3364 0.4345 0.034 Uiso 1 1 calc R
C56 C 0.0308(5) 0.3086(5) 0.3711(4) 0.024(2) Uani 1 1 d .
H56A H 0.0840 0.3133 0.3956 0.029 Uiso 1 1 calc R

loop_
_atom_site_aniso_label
_atom_site_aniso_U_11
_atom_site_aniso_U_22
_atom_site_aniso_U_33
_atom_site_aniso_U_23
_atom_site_aniso_U_13
_atom_site_aniso_U_12
Ni1 0.0227(6) 0.0180(6) 0.0169(6) 0.0007(5) 0.0084(4) 0.0014(5)
Ga1 0.0310(6) 0.0191(5) 0.0180(5) 0.0040(5) 0.0093(4) -0.0010(4)
Ga2 0.0252(5) 0.0305(6) 0.0179(5) -0.0016(5) 0.0094(4) 0.0051(4)
P1 0.0241(12) 0.0212(13) 0.0186(13) -0.0001(11) 0.0101(9) 0.0012(10)
P2 0.0225(12) 0.0161(12) 0.0142(12) 0.0042(10) 0.0070(9) 0.0021(9)
C1 0.037(2) 0.023(2) 0.024(2) 0.014(2) 0.0155(19) 0.003(2)
C2 0.038(2) 0.024(2) 0.024(2) 0.013(2) 0.0157(19) 0.002(2)
C3 0.038(2) 0.024(2) 0.024(2) 0.013(2) 0.0161(19) 0.002(2)
C4 0.037(2) 0.023(2) 0.024(2) 0.014(2) 0.0160(19) 0.002(2)
C5 0.037(2) 0.023(2) 0.024(2) 0.013(2) 0.0155(19) 0.002(2)
C6 0.031(5) 0.041(6) 0.043(7) 0.026(5) 0.013(5) 0.005(4)
C7 0.058(7) 0.051(7) 0.025(6) 0.002(6) 0.003(5) -0.025(5)
C8 0.073(8) 0.053(7) 0.046(7) 0.018(6) 0.044(6) 0.000(6)
C9 0.041(6) 0.046(7) 0.062(8) 0.011(6) 0.019(5) -0.003(5)
C10 0.077(7) 0.013(5) 0.020(5) -0.003(5) 0.010(5) -0.009(5)
C11 0.035(3) 0.033(3) 0.024(2) -0.006(2) 0.0211(19) 0.007(2)
C12 0.035(3) 0.033(2) 0.024(2) -0.006(2) 0.0212(19) 0.007(2)
C13 0.034(3) 0.033(2) 0.024(2) -0.006(2) 0.0211(19) 0.007(2)
C14 0.034(3) 0.032(3) 0.024(2) -0.006(2) 0.0209(19) 0.006(2)
C15 0.034(3) 0.032(3) 0.024(2) -0.006(2) 0.0207(19) 0.007(2)
C16 0.080(8) 0.026(6) 0.067(9) -0.021(6) 0.043(7) -0.016(5)
C17 0.067(7) 0.059(7) 0.030(6) 0.018(6) 0.024(5) 0.040(6)
C18 0.047(7) 0.084(9) 0.039(7) -0.008(7) 0.010(5) 0.005(6)
C19 0.059(7) 0.016(5) 0.050(7) -0.008(5) 0.033(5) 0.003(4)
C20 0.038(6) 0.072(8) 0.013(5) -0.005(5) 0.006(4) 0.002(5)
C21 0.033(5) 0.019(5) 0.015(5) -0.004(4) 0.013(4) -0.011(4)
C22 0.039(6) 0.016(5) 0.032(6) -0.005(5) 0.009(4) 0.000(4)
C23 0.034(5) 0.032(6) 0.009(5) 0.006(4) -0.002(4) -0.007(4)
C24 0.015(5) 0.024(5) 0.034(6) 0.004(5) -0.001(4) 0.000(4)
C25 0.036(6) 0.036(6) 0.039(6) 0.002(5) 0.008(5) 0.001(5)
C26 0.033(5) 0.025(5) 0.011(5) -0.003(4) 0.000(4) 0.007(4)
C27 0.023(5) 0.019(5) 0.022(5) -0.013(4) 0.012(4) 0.003(4)
C28 0.028(5) 0.025(5) 0.029(6) -0.002(5) 0.013(4) -0.011(4)
C29 0.021(5) 0.024(5) 0.036(6) 0.001(5) 0.009(4) -0.009(4)
C30 0.037(6) 0.021(5) 0.046(7) 0.006(5) 0.026(5) -0.004(4)
C31 0.048(6) 0.026(5) 0.013(5) 0.000(4) 0.020(4) -0.003(4)
C32 0.045(6) 0.020(5) 0.026(6) -0.006(5) 0.026(4) -0.005(4)
C33 0.019(5) 0.026(5) 0.015(5) 0.006(4) 0.011(3) 0.001(4)
C34 0.018(5) 0.022(5) 0.031(6) 0.010(5) 0.001(4) 0.002(4)
C35 0.030(5) 0.030(5) 0.025(6) -0.006(5) 0.011(4) 0.005(4)
C36 0.034(6) 0.053(7) 0.027(6) -0.007(5) 0.015(4) 0.011(5)
C37 0.063(7) 0.023(6) 0.051(8) 0.009(6) 0.024(6) 0.012(5)
C38 0.037(6) 0.039(6) 0.036(6) 0.013(5) 0.015(5) 0.008(5)
C39 0.020(5) 0.028(5) 0.021(5) -0.007(4) 0.009(4) 0.001(4)
C40 0.031(5) 0.025(5) 0.019(5) -0.005(4) 0.006(4) 0.004(4)
C41 0.032(5) 0.034(6) 0.016(5) 0.012(5) 0.010(4) 0.001(4)
C42 0.037(6) 0.031(6) 0.024(6) 0.009(5) 0.009(4) 0.002(4)
C43 0.044(6) 0.012(5) 0.035(6) 0.001(5) 0.014(5) 0.004(4)
C44 0.029(5) 0.026(5) 0.025(5) 0.014(4) 0.018(4) 0.004(4)
C45 0.030(5) 0.018(5) 0.011(4) 0.003(4) 0.011(4) -0.010(4)
C46 0.019(5) 0.031(6) 0.015(5) -0.002(4) 0.000(4) -0.005(4)
C47 0.023(5) 0.022(5) 0.025(5) -0.002(4) 0.015(4) 0.001(4)
C48 0.033(5) 0.034(6) 0.019(5) -0.017(5) 0.015(4) -0.010(4)
C49 0.025(5) 0.035(6) 0.019(5) 0.006(5) -0.001(4) -0.001(4)
C50 0.028(5) 0.040(6) 0.015(5) -0.006(5) 0.009(4) -0.009(4)
C51 0.027(4) 0.010(4) 0.013(4) -0.007(4) 0.010(3) 0.001(3)
C52 0.026(5) 0.030(5) 0.019(5) 0.000(4) 0.013(4) 0.002(4)
C53 0.017(5) 0.023(5) 0.042(6) 0.004(5) 0.004(4) 0.000(4)
C54 0.041(6) 0.024(5) 0.030(6) 0.004(5) 0.032(5) 0.003(4)
C55 0.040(6) 0.029(6) 0.022(5) 0.006(5) 0.018(4) 0.000(4)
C56 0.020(5) 0.030(5) 0.023(5) 0.016(4) 0.003(4) 0.003(4)

loop_
_atom_type_symbol
_atom_type_description
_atom_type_scat_dispersion_real
_atom_type_scat_dispersion_imag
_atom_type_scat_source
C C 0.0033 0.0016 'International Tables Vol C Tables 4.2.6.8 and 6.1.1.4'
H H 0.0000 0.0000 'International Tables Vol C Tables 4.2.6.8 and 6.1.1.4'
P P 0.1023 0.0942 'International Tables Vol C Tables 4.2.6.8 and 6.1.1.4'
Ni Ni 0.3393 1.1124 'International Tables Vol C Tables 4.2.6.8 and 6.1.1.4'
Ga Ga 0.2307 1.6083 'International Tables Vol C Tables 4.2.6.8 and 6.1.1.4'

loop_
_geom_angle_atom_site_label_1
_geom_angle_atom_site_label_2
_geom_angle_atom_site_label_3
_geom_angle
P1 Ni1 P2 124.38(9)
P1 Ni1 Ga1 103.39(8)
P2 Ni1 Ga1 110.00(7)
P1 Ni1 Ga2 106.06(7)
P2 Ni1 Ga2 107.24(8)
Ga1 Ni1 Ga2 104.02(5)
Ni1 Ga1 C5 149.8(2)
Ni1 Ga1 C1 149.3(2)
C5 Ga1 C1 35.7(3)
Ni1 Ga1 C4 150.2(2)
C5 Ga1 C4 35.9(3)
C1 Ga1 C4 58.3(3)
Ni1 Ga1 C3 148.8(2)
C5 Ga1 C3 58.5(3)
C1 Ga1 C3 57.7(3)
C4 Ga1 C3 34.0(3)
Ni1 Ga1 C2 148.1(2)
C5 Ga1 C2 58.9(3)
C1 Ga1 C2 35.1(3)
C4 Ga1 C2 57.4(3)
C3 Ga1 C2 34.3(3)
Ni1 Ga2 C11 157.5(2)
Ni1 Ga2 C15 151.6(2)
C11 Ga2 C15 34.7(3)
Ni1 Ga2 C12 150.0(2)
C11 Ga2 C12 35.8(3)
C15 Ga2 C12 58.3(3)
Ni1 Ga2 C14 141.6(2)
C11 Ga2 C14 59.3(3)
C15 Ga2 C14 36.6(3)
C12 Ga2 C14 58.0(3)
Ni1 Ga2 C13 141.3(2)
C11 Ga2 C13 58.8(3)
C15 Ga2 C13 58.8(3)
C12 Ga2 C13 34.4(3)
C14 Ga2 C13 34.7(3)
C27 P1 C33 103.1(4)
C27 P1 C21 101.7(4)
C33 P1 C21 102.5(4)
C27 P1 Ni1 117.3(3)
C33 P1 Ni1 112.3(3)
C21 P1 Ni1 117.9(3)
C39 P2 C51 101.1(4)
C39 P2 C45 102.2(4)
C51 P2 C45 100.2(3)
C39 P2 Ni1 114.7(3)
C51 P2 Ni1 118.4(3)
C45 P2 Ni1 117.5(3)
C2 C1 C5 108.9(8)
C2 C1 C6 126.7(8)
C5 C1 C6 124.5(8)
C2 C1 Ga1 74.2(5)
C5 C1 Ga1 72.1(5)
C6 C1 Ga1 119.2(6)
C3 C2 C1 107.3(8)
C3 C2 C7 125.8(9)
C1 C2 C7 126.9(8)
C3 C2 Ga1 72.8(5)
C1 C2 Ga1 70.7(5)
C7 C2 Ga1 122.7(6)
C4 C3 C2 109.5(8)
C4 C3 C8 124.9(8)
C2 C3 C8 125.5(9)
C4 C3 Ga1 72.3(5)
C2 C3 Ga1 72.9(5)
C8 C3 Ga1 124.9(6)
C3 C4 C5 108.8(8)
C3 C4 C9 127.6(8)
C5 C4 C9 123.7(8)
C3 C4 Ga1 73.7(5)
C5 C4 Ga1 70.9(5)
C9 C4 Ga1 121.5(6)
C1 C5 C4 105.6(8)
C1 C5 C10 128.8(8)
C4 C5 C10 125.6(8)
C1 C5 Ga1 72.3(5)
C4 C5 Ga1 73.2(5)
C10 C5 Ga1 119.3(6)
C1 C6 H6A 109.5
C1 C6 H6B 109.5
H6A C6 H6B 109.5
C1 C6 H6C 109.5
H6A C6 H6C 109.5
H6B C6 H6C 109.5
C2 C7 H7A 109.5
C2 C7 H7B 109.5
H7A C7 H7B 109.5
C2 C7 H7C 109.5
H7A C7 H7C 109.5
H7B C7 H7C 109.5
C3 C8 H8A 109.5
C3 C8 H8B 109.5
H8A C8 H8B 109.5
C3 C8 H8C 109.5
H8A C8 H8C 109.5
H8B C8 H8C 109.5
C4 C9 H9A 109.5
C4 C9 H9B 109.5
H9A C9 H9B 109.5
C4 C9 H9C 109.5
H9A C9 H9C 109.5
H9B C9 H9C 109.5
C5 C10 H10A 109.5
C5 C10 H10B 109.5
H10A C10 H10B 109.5
C5 C10 H10C 109.5
H10A C10 H10C 109.5
H10B C10 H10C 109.5
C15 C11 C12 107.9(8)
C15 C11 C16 127.7(9)
C12 C11 C16 124.4(9)
C15 C11 Ga2 73.4(5)
C12 C11 Ga2 73.1(5)
C16 C11 Ga2 120.9(6)
C13 C12 C11 109.6(8)
C13 C12 C17 126.0(8)
C11 C12 C17 124.0(8)
C13 C12 Ga2 75.3(5)
C11 C12 Ga2 71.1(5)
C17 C12 Ga2 125.5(6)
C12 C13 C14 107.4(8)
C12 C13 C18 127.7(9)
C14 C13 C18 124.9(9)
C12 C13 Ga2 70.3(5)
C14 C13 Ga2 70.5(5)
C18 C13 Ga2 122.6(6)
C13 C14 C15 107.3(8)
C13 C14 C19 127.2(8)
C15 C14 C19 125.4(8)
C13 C14 Ga2 74.8(5)
C15 C14 Ga2 71.1(5)
C19 C14 Ga2 123.1(6)
C11 C15 C14 107.8(8)
C11 C15 C20 128.1(9)
C14 C15 C20 124.1(8)
C11 C15 Ga2 71.9(5)
C14 C15 Ga2 72.3(5)
C20 C15 Ga2 120.9(6)
C11 C16 H16A 109.5
C11 C16 H16B 109.5
H16A C16 H16B 109.5
C11 C16 H16C 109.5
H16A C16 H16C 109.5
H16B C16 H16C 109.5
C12 C17 H17A 109.5
C12 C17 H17B 109.5
H17A C17 H17B 109.5
C12 C17 H17C 109.5
H17A C17 H17C 109.5
H17B C17 H17C 109.5
C13 C18 H18A 109.5
C13 C18 H18B 109.5
H18A C18 H18B 109.5
C13 C18 H18C 109.5
H18A C18 H18C 109.5
H18B C18 H18C 109.5
C14 C19 H19A 109.5
C14 C19 H19B 109.5
H19A C19 H19B 109.5
C14 C19 H19C 109.5
H19A C19 H19C 109.5
H19B C19 H19C 109.5
C15 C20 H20A 109.5
C15 C20 H20B 109.5
H20A C20 H20B 109.5
C15 C20 H20C 109.5
H20A C20 H20C 109.5
H20B C20 H20C 109.5
C26 C21 C22 115.9(7)
C26 C21 P1 119.6(6)
C22 C21 P1 124.4(6)
C23 C22 C21 120.3(8)
C23 C22 H22A 119.8
C21 C22 H22A 119.8
C24 C23 C22 121.6(8)
C24 C23 H23A 119.2
C22 C23 H23A 119.2
C25 C24 C23 120.0(8)
C25 C24 H24A 120.0
C23 C24 H24A 120.0
C24 C25 C26 120.1(9)
C24 C25 H25A 120.0
C26 C25 H25A 120.0
C25 C26 C21 122.1(8)
C25 C26 H26A 119.0
C21 C26 H26A 119.0
C32 C27 C28 117.3(8)
C32 C27 P1 119.0(6)
C28 C27 P1 123.6(7)
C27 C28 C29 120.8(8)
C27 C28 H28A 119.6
C29 C28 H28A 119.6
C30 C29 C28 120.0(8)
C30 C29 H29A 120.0
C28 C29 H29A 120.0
C31 C30 C29 119.0(8)
C31 C30 H30A 120.5
C29 C30 H30A 120.5
C30 C31 C32 121.7(9)
C30 C31 H31A 119.2
C32 C31 H31A 119.2
C27 C32 C31 121.1(9)
C27 C32 H32A 119.4
C31 C32 H32A 119.4
C38 C33 C34 118.0(8)
C38 C33 P1 121.5(7)
C34 C33 P1 119.7(6)
C35 C34 C33 121.7(8)
C35 C34 H34A 119.1
C33 C34 H34A 119.1
C36 C35 C34 120.4(9)
C36 C35 H35A 119.8
C34 C35 H35A 119.8
C35 C36 C37 119.9(9)
C35 C36 H36A 120.0
C37 C36 H36A 120.0
C36 C37 C38 120.3(9)
C36 C37 H37A 119.8
C38 C37 H37A 119.8
C33 C38 C37 119.5(9)
C33 C38 H38A 120.3
C37 C38 H38A 120.3
C40 C39 C44 116.4(8)
C40 C39 P2 122.8(7)
C44 C39 P2 119.7(6)
C41 C40 C39 122.7(8)
C41 C40 H40A 118.7
C39 C40 H40A 118.7
C42 C41 C40 119.0(8)
C42 C41 H41A 120.5
C40 C41 H41A 120.5
C41 C42 C43 120.3(9)
C41 C42 H42A 119.8
C43 C42 H42A 119.8
C44 C43 C42 119.7(9)
C44 C43 H43A 120.1
C42 C43 H43A 120.1
C43 C44 C39 121.9(8)
C43 C44 H44A 119.0
C39 C44 H44A 119.0
C46 C45 C50 119.7(8)
C46 C45 P2 118.3(6)
C50 C45 P2 122.0(6)
C45 C46 C47 122.9(8)
C45 C46 H46A 118.6
C47 C46 H46A 118.6
C46 C47 C48 117.7(8)
C46 C47 H47A 121.1
C48 C47 H47A 121.1
C49 C48 C47 120.0(8)
C49 C48 H48A 120.0
C47 C48 H48A 120.0
C48 C49 C50 122.4(8)
C48 C49 H49A 118.8
C50 C49 H49A 118.8
C49 C50 C45 117.2(8)
C49 C50 H50A 121.4
C45 C50 H50A 121.4
C52 C51 C56 118.4(7)
C52 C51 P2 124.8(6)
C56 C51 P2 116.8(6)
C51 C52 C53 121.2(8)
C51 C52 H52A 119.4
C53 C52 H52A 119.4
C54 C53 C52 119.9(8)
C54 C53 H53A 120.0
C52 C53 H53A 120.0
C55 C54 C53 119.3(8)
C55 C54 H54A 120.3
C53 C54 H54A 120.3
C56 C55 C54 121.0(9)
C56 C55 H55A 119.5
C54 C55 H55A 119.5
C55 C56 C51 120.2(8)
C55 C56 H56A 119.9
C51 C56 H56A 119.9

loop_
_geom_bond_atom_site_label_1
_geom_bond_atom_site_label_2
_geom_bond_distance
Ni1 P1 2.136(2)
Ni1 P2 2.138(2)
Ni1 Ga1 2.2493(14)
Ni1 Ga2 2.2557(14)
Ga1 C5 2.337(8)
Ga1 C1 2.340(8)
Ga1 C4 2.368(8)
Ga1 C3 2.386(9)
Ga1 C2 2.386(8)
Ga2 C11 2.324(8)
Ga2 C15 2.342(9)
Ga2 C12 2.351(8)
Ga2 C14 2.358(9)
Ga2 C13 2.414(8)
P1 C27 1.830(9)
P1 C33 1.835(8)
P1 C21 1.835(8)
P2 C39 1.841(9)
P2 C51 1.853(8)
P2 C45 1.856(8)
C1 C2 1.425(12)
C1 C5 1.433(12)
C1 C6 1.500(12)
C2 C3 1.406(11)
C2 C7 1.479(12)
C3 C4 1.389(12)
C3 C8 1.515(13)
C4 C5 1.449(12)
C4 C9 1.538(12)
C5 C10 1.497(12)
C6 H6A 0.9800
C6 H6B 0.9800
C6 H6C 0.9800
C7 H7A 0.9800
C7 H7B 0.9800
C7 H7C 0.9800
C8 H8A 0.9800
C8 H8B 0.9800
C8 H8C 0.9800
C9 H9A 0.9800
C9 H9B 0.9800
C9 H9C 0.9800
C10 H10A 0.9800
C10 H10B 0.9800
C10 H10C 0.9800
C11 C15 1.390(12)
C11 C12 1.437(12)
C11 C16 1.461(12)
C12 C13 1.410(12)
C12 C17 1.540(12)
C13 C14 1.423(12)
C13 C18 1.514(12)
C14 C15 1.476(12)
C14 C19 1.490(12)
C15 C20 1.510(11)
C16 H16A 0.9800
C16 H16B 0.9800
C16 H16C 0.9800
C17 H17A 0.9800
C17 H17B 0.9800
C17 H17C 0.9800
C18 H18A 0.9800
C18 H18B 0.9800
C18 H18C 0.9800
C19 H19A 0.9800
C19 H19B 0.9800
C19 H19C 0.9800
C20 H20A 0.9800
C20 H20B 0.9800
C20 H20C 0.9800
C21 C26 1.406(11)
C21 C22 1.411(11)
C22 C23 1.387(11)
C22 H22A 0.9500
C23 C24 1.369(11)
C23 H23A 0.9500
C24 C25 1.340(12)
C24 H24A 0.9500
C25 C26 1.401(11)
C25 H25A 0.9500
C26 H26A 0.9500
C27 C32 1.377(12)
C27 C28 1.399(10)
C28 C29 1.404(11)
C28 H28A 0.9500
C29 C30 1.380(12)
C29 H29A 0.9500
C30 C31 1.350(12)
C30 H30A 0.9500
C31 C32 1.389(11)
C31 H31A 0.9500
C32 H32A 0.9500
C33 C38 1.356(11)
C33 C34 1.396(11)
C34 C35 1.357(11)
C34 H34A 0.9500
C35 C36 1.352(12)
C35 H35A 0.9500
C36 C37 1.354(13)
C36 H36A 0.9500
C37 C38 1.425(13)
C37 H37A 0.9500
C38 H38A 0.9500
C39 C40 1.387(11)
C39 C44 1.406(11)
C40 C41 1.381(11)
C40 H40A 0.9500
C41 C42 1.379(12)
C41 H41A 0.9500
C42 C43 1.385(12)
C42 H42A 0.9500
C43 C44 1.368(11)
C43 H43A 0.9500
C44 H44A 0.9500
C45 C46 1.353(11)
C45 C50 1.427(11)
C46 C47 1.391(11)
C46 H46A 0.9500
C47 C48 1.406(11)
C47 H47A 0.9500
C48 C49 1.366(12)
C48 H48A 0.9500
C49 C50 1.395(11)
C49 H49A 0.9500
C50 H50A 0.9500
C51 C52 1.375(10)
C51 C56 1.416(11)
C52 C53 1.393(11)
C52 H52A 0.9500
C53 C54 1.388(12)
C53 H53A 0.9500
C54 C55 1.382(12)
C54 H54A 0.9500
C55 C56 1.374(11)
C55 H55A 0.9500
C56 H56A 0.9500

loop_
_platon_squeeze_void_nr
_platon_squeeze_void_average_x
_platon_squeeze_void_average_y
_platon_squeeze_void_average_z
_platon_squeeze_void_volume
_platon_squeeze_void_count_electrons
1 0.282 -0.250 0.038 677.0 34.7
2 0.718 0.250 1.005 677.0 30.4
